data_1506599
loop_
_publ_author_name
'Swartz, Christopher R.'
'Parkin, Sean R.'
'Bullock, Joseph E.'
'Anthony, John E.'
'Mayer, Alex C.'
'Malliaras, George G.'

_publ_section_title
;
 Synthesis and characterization of electron-deficient pentacenes.
;
_journal_issue 15
_journal_name_full 'Organic letters'
_journal_page_first 3163
_journal_page_last 3166
_journal_paper_doi 10.1021/ol050872b
_journal_volume 7
_journal_year 2005
_chemical_formula_moiety 'C44 H46 F8 Si2'
_chemical_formula_sum 'C44 H46 F8 Si2'
_chemical_formula_weight 782.99
_chemical_name_systematic
; 
 ? 
;
_space_group_IT_number 2
_symmetry_cell_setting triclinic
_symmetry_space_group_name_Hall '-P 1'
_symmetry_space_group_name_H-M 'P -1'
_atom_sites_solution_hydrogens geom
_atom_sites_solution_primary direct
_atom_sites_solution_secondary difmap
_audit_creation_method SHELXL-97
_cell_angle_alpha 102.2466(14)
_cell_angle_beta 92.6664(15)
_cell_angle_gamma 91.5455(15)
_cell_formula_units_Z 2
_cell_length_a 7.7182(3)
_cell_length_b 15.5451(5)
_cell_length_c 16.8752(7)
_cell_measurement_reflns_used 7021
_cell_measurement_temperature 90.0(2)
_cell_measurement_theta_max 27.48
_cell_measurement_theta_min 1.00
_cell_volume 1975.07(13)
_computing_cell_refinement 'SCALEPACK (Otwinowski & Minor, 1997)'
_computing_data_collection 'COLLECT (Nonius, 1998)'
_computing_data_reduction 'DENZO-SMN (Otwinowski & Minor, 1997)'
_computing_molecular_graphics 'XP in SHELXTL (Sheldrick, 1994)'
_computing_publication_material
; 
SHELX97-2 (Sheldrick, 1997) and local procedures 
;
_computing_structure_refinement 'SHELXL-97 (Sheldrick, 1997)'
_computing_structure_solution 'SHELXS-97 (Sheldrick, 1990)'
_diffrn_ambient_temperature 90.0(2)
_diffrn_detector_area_resol_mean 18
_diffrn_measured_fraction_theta_full .999
_diffrn_measured_fraction_theta_max .999
_diffrn_measurement_device_type 'Nonius KappaCCD diffractometer'
_diffrn_measurement_method '\w scans at fixed \c = 55\%'
_diffrn_radiation_monochromator graphite
_diffrn_radiation_source 'fine-focus sealed tube'
_diffrn_radiation_type MoK\a
_diffrn_radiation_wavelength 0.71073
_diffrn_reflns_av_R_equivalents 0.0611
_diffrn_reflns_av_sigmaI/netI 0.0864
_diffrn_reflns_limit_h_max 9
_diffrn_reflns_limit_h_min -9
_diffrn_reflns_limit_k_max 18
_diffrn_reflns_limit_k_min -18
_diffrn_reflns_limit_l_max 20
_diffrn_reflns_limit_l_min -20
_diffrn_reflns_number 13136
_diffrn_reflns_theta_full 25.00
_diffrn_reflns_theta_max 25.00
_diffrn_reflns_theta_min 1.34
_exptl_absorpt_coefficient_mu 0.159
_exptl_absorpt_correction_T_max 0.9882
_exptl_absorpt_correction_T_min 0.9539
_exptl_absorpt_correction_type multi-scan
_exptl_absorpt_process_details 'Scalapack (Otwinowski & Minor, 1997)'
_exptl_crystal_colour 'deep blue'
_exptl_crystal_density_diffrn 1.317
_exptl_crystal_density_method 'not measured'
_exptl_crystal_description plate
_exptl_crystal_F_000 820
_exptl_crystal_size_max 0.30
_exptl_crystal_size_mid 0.30
_exptl_crystal_size_min 0.08
_refine_diff_density_max .442
_refine_diff_density_min -.288
_refine_diff_density_rms .069
_refine_ls_extinction_method none
_refine_ls_goodness_of_fit_ref 1.019
_refine_ls_hydrogen_treatment constr
_refine_ls_matrix_type full
_refine_ls_number_parameters 499
_refine_ls_number_reflns 6970
_refine_ls_number_restraints 0
_refine_ls_restrained_S_all 1.019
_refine_ls_R_factor_all 0.1176
_refine_ls_R_factor_gt 0.0620
_refine_ls_shift/su_max 0.001
_refine_ls_shift/su_mean 0.000
_refine_ls_structure_factor_coef Fsqd
_refine_ls_weighting_details 'calc w=1/[\s^2^(Fo^2^)+(0.0790P)^2^+1.0848P] where P=(Fo^2^+2Fc^2^)/3'
_refine_ls_weighting_scheme calc
_refine_ls_wR_factor_gt 0.1439
_refine_ls_wR_factor_ref 0.1681
_reflns_number_gt 4314
_reflns_number_total 6970
_reflns_threshold_expression >2\s(I)
_cod_data_source_file ol050872bsi20050609_051818.cif
_cod_data_source_block k03261
_cod_depositor_comments
;
The following automatic conversions were performed:

'_exptl_absorpt_correction_type' value 'multi scan' changed to
'multi-scan' according to
/home/saulius/struct/CIF-dictionaries/cif_core.dic dictionary named
'cif_core.dic' version 2.4.1 from 2010-06-29.

Automatic conversion script
Id: cif_fix_values 1715 2011-07-08 13:25:40Z adriana 
;
_cod_original_cell_volume 1975.06(13)
_cod_database_code 1506599

loop_
_symmetry_equiv_pos_as_xyz
'x, y, z'
'-x, -y, -z'

loop_
_atom_site_label
_atom_site_type_symbol
_atom_site_fract_x
_atom_site_fract_y
_atom_site_fract_z
_atom_site_U_iso_or_equiv
_atom_site_adp_type
_atom_site_occupancy
_atom_site_symmetry_multiplicity
_atom_site_calc_flag
_atom_site_refinement_flags
Si1 Si 0.24812(13) 0.61778(6) 0.67562(6) 0.0262(3) Uani 1 1 d .
Si2 Si -0.26210(12) 0.86832(6) 1.32967(6) 0.0243(3) Uani 1 1 d .
F1 F -0.2139(3) 0.39500(12) 0.82919(11) 0.0329(5) Uani 1 1 d .
F2 F -0.3997(3) 0.28448(12) 0.90086(12) 0.0364(5) Uani 1 1 d .
F3 F -0.4862(2) 0.33463(12) 1.05518(12) 0.0332(5) Uani 1 1 d .
F4 F -0.3881(2) 0.49758(12) 1.14465(11) 0.0298(5) Uani 1 1 d .
F5 F 0.1557(3) 1.08494(12) 1.17061(12) 0.0337(5) Uani 1 1 d .
F6 F 0.3255(3) 1.19768(12) 1.09599(12) 0.0384(5) Uani 1 1 d .
F7 F 0.4320(3) 1.14394(12) 0.94579(12) 0.0365(5) Uani 1 1 d .
F8 F 0.3683(2) 0.97483(12) 0.86241(12) 0.0340(5) Uani 1 1 d .
C1 C 0.0492(4) 0.7066(2) 0.92389(19) 0.0233(8) Uani 1 1 d .
C2 C -0.0529(4) 0.6493(2) 0.95895(19) 0.0218(8) Uani 1 1 d .
C3 C -0.1066(4) 0.5642(2) 0.9148(2) 0.0224(8) Uani 1 1 d .
H3 H -0.0773 0.5460 0.8599 0.027 Uiso 1 1 calc R
C4 C -0.2014(4) 0.5069(2) 0.9503(2) 0.0219(8) Uani 1 1 d .
C5 C -0.2560(4) 0.4200(2) 0.9067(2) 0.0230(8) Uani 1 1 d .
C6 C -0.3485(4) 0.3659(2) 0.9417(2) 0.0269(8) Uani 1 1 d .
C7 C -0.3929(4) 0.3915(2) 1.0236(2) 0.0242(8) Uani 1 1 d .
C8 C -0.3439(4) 0.4727(2) 1.0671(2) 0.0225(8) Uani 1 1 d .
C9 C -0.2477(4) 0.5338(2) 1.0334(2) 0.0210(7) Uani 1 1 d .
C10 C -0.1998(4) 0.6174(2) 1.0766(2) 0.0212(8) Uani 1 1 d .
H10 H -0.2317 0.6352 1.1312 0.025 Uiso 1 1 calc R
C11 C -0.1040(4) 0.6771(2) 1.04124(19) 0.0214(8) Uani 1 1 d .
C12 C -0.0580(4) 0.7636(2) 1.08547(19) 0.0212(8) Uani 1 1 d .
C13 C 0.0404(4) 0.8222(2) 1.04925(19) 0.0211(8) Uani 1 1 d .
C14 C 0.0814(4) 0.9094(2) 1.0915(2) 0.0226(8) Uani 1 1 d .
H14 H 0.0467 0.9285 1.1455 0.027 Uiso 1 1 calc R
C15 C 0.1715(4) 0.9674(2) 1.0551(2) 0.0216(8) Uani 1 1 d .
C16 C 0.2080(4) 1.0570(2) 1.0953(2) 0.0250(8) Uani 1 1 d .
C17 C 0.2929(4) 1.1131(2) 1.0590(2) 0.0273(8) Uani 1 1 d .
C18 C 0.3484(4) 1.0854(2) 0.9791(2) 0.0251(8) Uani 1 1 d .
C19 C 0.3158(4) 1.0012(2) 0.9385(2) 0.0253(8) Uani 1 1 d .
C20 C 0.2263(4) 0.9390(2) 0.9742(2) 0.0224(8) Uani 1 1 d .
C21 C 0.1901(4) 0.8521(2) 0.9325(2) 0.0216(8) Uani 1 1 d .
H21 H 0.2297 0.8327 0.8795 0.026 Uiso 1 1 calc R
C22 C 0.0963(4) 0.7935(2) 0.96826(19) 0.0212(8) Uani 1 1 d .
C23 C 0.1086(4) 0.6779(2) 0.8441(2) 0.0235(8) Uani 1 1 d .
C24 C 0.1656(4) 0.6538(2) 0.7776(2) 0.0267(8) Uani 1 1 d .
C25 C 0.4789(5) 0.6614(2) 0.6785(2) 0.0342(9) Uani 1 1 d .
H25 H 0.5176 0.6468 0.6217 0.041 Uiso 1 1 calc R
C26 C 0.4930(5) 0.7625(3) 0.7069(3) 0.0454(11) Uani 1 1 d .
H26A H 0.4530 0.7794 0.7621 0.068 Uiso 1 1 calc R
H26B H 0.4208 0.7894 0.6702 0.068 Uiso 1 1 calc R
H26C H 0.6142 0.7828 0.7063 0.068 Uiso 1 1 calc R
C27 C 0.6036(5) 0.6180(3) 0.7304(3) 0.0466(11) Uani 1 1 d .
H27A H 0.7211 0.6436 0.7306 0.070 Uiso 1 1 calc R
H27B H 0.6037 0.5545 0.7076 0.070 Uiso 1 1 calc R
H27C H 0.5657 0.6281 0.7861 0.070 Uiso 1 1 calc R
C28 C 0.1001(5) 0.6619(2) 0.6022(2) 0.0359(9) Uani 1 1 d .
H28 H 0.0037 0.6167 0.5841 0.043 Uiso 1 1 calc R
C29 C 0.0147(5) 0.7480(3) 0.6392(2) 0.0468(11) Uani 1 1 d .
H29A H 0.1034 0.7959 0.6527 0.070 Uiso 1 1 calc R
H29B H -0.0415 0.7415 0.6886 0.070 Uiso 1 1 calc R
H29C H -0.0723 0.7617 0.6000 0.070 Uiso 1 1 calc R
C30 C 0.1906(6) 0.6715(3) 0.5257(2) 0.0497(11) Uani 1 1 d .
H30A H 0.1042 0.6817 0.4847 0.075 Uiso 1 1 calc R
H30B H 0.2510 0.6174 0.5044 0.075 Uiso 1 1 calc R
H30C H 0.2748 0.7214 0.5391 0.075 Uiso 1 1 calc R
C31 C 0.2353(5) 0.4937(2) 0.6522(2) 0.0322(9) Uani 1 1 d .
H31 H 0.3215 0.4740 0.6900 0.039 Uiso 1 1 calc R
C32 C 0.2854(6) 0.4542(2) 0.5654(2) 0.0449(11) Uani 1 1 d .
H32A H 0.2802 0.3898 0.5565 0.067 Uiso 1 1 calc R
H32B H 0.4035 0.4746 0.5579 0.067 Uiso 1 1 calc R
H32C H 0.2044 0.4730 0.5265 0.067 Uiso 1 1 calc R
C33 C 0.0566(5) 0.4576(2) 0.6677(3) 0.0487(11) Uani 1 1 d .
H33A H -0.0324 0.4790 0.6341 0.073 Uiso 1 1 calc R
H33B H 0.0332 0.4777 0.7251 0.073 Uiso 1 1 calc R
H33C H 0.0545 0.3931 0.6538 0.073 Uiso 1 1 calc R
C34 C -0.1174(4) 0.7934(2) 1.1654(2) 0.0226(8) Uani 1 1 d .
C35 C -0.1716(4) 0.8206(2) 1.2315(2) 0.0247(8) Uani 1 1 d .
C36 C -0.0766(4) 0.9275(2) 1.3985(2) 0.0274(8) Uani 1 1 d .
H36 H -0.1259 0.9563 1.4509 0.033 Uiso 1 1 calc R
C37 C 0.0065(5) 1.0011(2) 1.3623(2) 0.0350(9) Uani 1 1 d .
H37A H 0.1012 1.0314 1.3993 0.052 Uiso 1 1 calc R
H37B H -0.0815 1.0435 1.3548 0.052 Uiso 1 1 calc R
H37C H 0.0523 0.9752 1.3097 0.052 Uiso 1 1 calc R
C38 C 0.0603(5) 0.8644(2) 1.4180(2) 0.0373(9) Uani 1 1 d .
H38A H 0.1025 0.8304 1.3673 0.056 Uiso 1 1 calc R
H38B H 0.0085 0.8241 1.4486 0.056 Uiso 1 1 calc R
H38C H 0.1574 0.8983 1.4507 0.056 Uiso 1 1 calc R
C39 C -0.4204(4) 0.9514(2) 1.3081(2) 0.0282(8) Uani 1 1 d .
H39 H -0.3548 0.9898 1.2783 0.034 Uiso 1 1 calc R
C40 C -0.5767(4) 0.9123(2) 1.2510(2) 0.0345(9) Uani 1 1 d .
H40A H -0.6561 0.8811 1.2799 0.052 Uiso 1 1 calc R
H40B H -0.5363 0.8709 1.2038 0.052 Uiso 1 1 calc R
H40C H -0.6374 0.9597 1.2328 0.052 Uiso 1 1 calc R
C41 C -0.4794(5) 1.0132(2) 1.3839(2) 0.0347(9) Uani 1 1 d .
H41A H -0.5502 1.0588 1.3679 0.052 Uiso 1 1 calc R
H41B H -0.3776 1.0410 1.4174 0.052 Uiso 1 1 calc R
H41C H -0.5485 0.9797 1.4150 0.052 Uiso 1 1 calc R
C42 C -0.3486(5) 0.7734(2) 1.3717(2) 0.0293(8) Uani 1 1 d .
H42 H -0.2476 0.7354 1.3763 0.035 Uiso 1 1 calc R
C43 C -0.4101(5) 0.8026(2) 1.4582(2) 0.0399(10) Uani 1 1 d .
H43A H -0.5159 0.8359 1.4567 0.060 Uiso 1 1 calc R
H43B H -0.3193 0.8401 1.4924 0.060 Uiso 1 1 calc R
H43C H -0.4344 0.7506 1.4806 0.060 Uiso 1 1 calc R
C44 C -0.4870(5) 0.7137(2) 1.3158(2) 0.0401(10) Uani 1 1 d .
H44A H -0.5149 0.6624 1.3386 0.060 Uiso 1 1 calc R
H44B H -0.4421 0.6940 1.2618 0.060 Uiso 1 1 calc R
H44C H -0.5920 0.7468 1.3113 0.060 Uiso 1 1 calc R

loop_
_atom_site_aniso_label
_atom_site_aniso_U_11
_atom_site_aniso_U_22
_atom_site_aniso_U_33
_atom_site_aniso_U_23
_atom_site_aniso_U_13
_atom_site_aniso_U_12
Si1 0.0321(6) 0.0207(5) 0.0251(6) 0.0038(4) 0.0017(4) -0.0004(4)
Si2 0.0265(6) 0.0195(5) 0.0259(6) 0.0029(4) 0.0005(4) 0.0008(4)
F1 0.0421(13) 0.0236(11) 0.0308(12) 0.0009(9) 0.0021(9) -0.0032(9)
F2 0.0442(13) 0.0194(11) 0.0432(13) 0.0031(9) -0.0013(10) -0.0069(9)
F3 0.0353(12) 0.0218(10) 0.0438(13) 0.0117(9) -0.0012(10) -0.0077(9)
F4 0.0341(12) 0.0260(11) 0.0298(12) 0.0070(9) 0.0039(9) -0.0027(9)
F5 0.0439(13) 0.0211(10) 0.0337(13) 0.0011(9) 0.0007(10) -0.0027(9)
F6 0.0493(14) 0.0177(11) 0.0460(13) 0.0047(9) -0.0056(10) -0.0060(10)
F7 0.0406(13) 0.0256(11) 0.0457(13) 0.0148(10) -0.0012(10) -0.0064(10)
F8 0.0373(12) 0.0290(11) 0.0368(13) 0.0099(9) 0.0036(9) -0.0034(9)
C1 0.0228(19) 0.0231(18) 0.024(2) 0.0055(15) -0.0003(15) 0.0048(15)
C2 0.0201(18) 0.0202(18) 0.026(2) 0.0076(15) -0.0028(14) 0.0003(15)
C3 0.0208(18) 0.0213(18) 0.0249(19) 0.0050(15) -0.0019(14) 0.0041(15)
C4 0.0199(18) 0.0176(17) 0.028(2) 0.0038(15) -0.0008(15) 0.0015(15)
C5 0.0238(19) 0.0213(18) 0.023(2) 0.0035(15) -0.0018(15) 0.0016(15)
C6 0.029(2) 0.0142(17) 0.036(2) 0.0028(16) -0.0055(16) -0.0035(15)
C7 0.0200(19) 0.0196(18) 0.034(2) 0.0105(16) -0.0034(15) -0.0035(15)
C8 0.0230(19) 0.0239(19) 0.023(2) 0.0096(15) -0.0003(14) 0.0012(15)
C9 0.0151(17) 0.0196(18) 0.027(2) 0.0032(15) -0.0014(14) 0.0043(14)
C10 0.0236(19) 0.0184(17) 0.0211(19) 0.0031(14) 0.0006(14) 0.0013(15)
C11 0.0179(18) 0.0198(18) 0.027(2) 0.0069(15) -0.0024(14) 0.0024(15)
C12 0.0166(18) 0.0194(18) 0.027(2) 0.0025(15) -0.0018(14) 0.0031(14)
C13 0.0197(18) 0.0175(17) 0.026(2) 0.0065(15) -0.0021(14) 0.0001(14)
C14 0.0243(19) 0.0182(17) 0.0243(19) 0.0034(15) -0.0023(15) 0.0012(15)
C15 0.0196(18) 0.0159(17) 0.029(2) 0.0067(15) -0.0080(15) -0.0002(14)
C16 0.027(2) 0.0191(18) 0.028(2) 0.0044(16) -0.0015(15) -0.0014(15)
C17 0.030(2) 0.0163(18) 0.034(2) 0.0031(16) -0.0070(16) 0.0005(16)
C18 0.0203(19) 0.0209(18) 0.037(2) 0.0140(16) -0.0065(16) -0.0045(15)
C19 0.0240(19) 0.0234(19) 0.031(2) 0.0115(16) -0.0034(16) 0.0017(16)
C20 0.0178(18) 0.0206(18) 0.029(2) 0.0061(15) -0.0038(14) 0.0003(15)
C21 0.0237(19) 0.0188(17) 0.0229(19) 0.0053(14) 0.0015(14) 0.0045(15)
C22 0.0228(19) 0.0190(17) 0.0217(19) 0.0050(15) -0.0035(14) 0.0012(15)
C23 0.025(2) 0.0179(18) 0.028(2) 0.0081(15) -0.0040(16) -0.0029(15)
C24 0.031(2) 0.0180(18) 0.033(2) 0.0094(16) -0.0030(17) -0.0038(15)
C25 0.033(2) 0.035(2) 0.035(2) 0.0075(17) 0.0075(17) 0.0020(18)
C26 0.038(2) 0.039(2) 0.058(3) 0.009(2) 0.000(2) -0.014(2)
C27 0.033(2) 0.054(3) 0.055(3) 0.017(2) 0.002(2) 0.003(2)
C28 0.041(2) 0.032(2) 0.036(2) 0.0111(17) -0.0002(18) -0.0024(18)
C29 0.047(3) 0.043(3) 0.056(3) 0.023(2) 0.002(2) 0.009(2)
C30 0.074(3) 0.042(2) 0.036(2) 0.0160(19) -0.001(2) 0.006(2)
C31 0.040(2) 0.027(2) 0.029(2) 0.0038(16) 0.0026(17) 0.0021(17)
C32 0.064(3) 0.027(2) 0.043(3) 0.0053(18) 0.006(2) 0.002(2)
C33 0.061(3) 0.020(2) 0.063(3) 0.0031(19) 0.013(2) -0.006(2)
C34 0.0247(19) 0.0148(17) 0.028(2) 0.0045(15) -0.0004(16) -0.0029(15)
C35 0.0232(19) 0.0180(18) 0.034(2) 0.0084(16) -0.0036(16) -0.0023(15)
C36 0.032(2) 0.0263(19) 0.0231(19) 0.0032(15) 0.0009(15) 0.0035(16)
C37 0.033(2) 0.029(2) 0.041(2) 0.0056(17) -0.0031(17) -0.0037(17)
C38 0.032(2) 0.035(2) 0.044(2) 0.0083(18) -0.0058(18) 0.0000(18)
C39 0.032(2) 0.0249(19) 0.027(2) 0.0044(15) 0.0003(16) 0.0008(16)
C40 0.028(2) 0.039(2) 0.036(2) 0.0077(18) -0.0032(17) 0.0056(17)
C41 0.035(2) 0.031(2) 0.037(2) 0.0050(17) 0.0005(17) 0.0049(18)
C42 0.032(2) 0.0230(19) 0.035(2) 0.0103(16) 0.0027(16) -0.0004(16)
C43 0.051(3) 0.028(2) 0.043(2) 0.0110(18) 0.0152(19) -0.0017(19)
C44 0.042(2) 0.026(2) 0.052(3) 0.0067(18) 0.005(2) -0.0082(18)

loop_
_atom_type_symbol
_atom_type_description
_atom_type_scat_dispersion_real
_atom_type_scat_dispersion_imag
_atom_type_scat_source
C C .0033 .0016 'International Tables Vol C Tables 4.2.6.8 and 6.1.1.4'
H H .0000 .0000 'International Tables Vol C Tables 4.2.6.8 and 6.1.1.4'
Si Si .0817 .0704 'International Tables Vol C Tables 4.2.6.8 and 6.1.1.4'
F F .0171 .0103 'International Tables Vol C Tables 4.2.6.8 and 6.1.1.4'

loop_
_geom_angle_atom_site_label_1
_geom_angle_atom_site_label_2
_geom_angle_atom_site_label_3
_geom_angle
C24 Si1 C31 106.45(15)
C24 Si1 C25 108.15(16)
C31 Si1 C25 111.49(16)
C24 Si1 C28 107.36(16)
C31 Si1 C28 110.56(17)
C25 Si1 C28 112.53(17)
C35 Si2 C39 105.83(15)
C35 Si2 C42 106.92(15)
C39 Si2 C42 117.76(16)
C35 Si2 C36 107.00(15)
C39 Si2 C36 109.07(15)
C42 Si2 C36 109.67(15)
C2 C1 C22 120.4(3)
C2 C1 C23 120.3(3)
C22 C1 C23 119.2(3)
C1 C2 C3 121.3(3)
C1 C2 C11 119.9(3)
C3 C2 C11 118.8(3)
C4 C3 C2 121.1(3)
C4 C3 H3 119.4
C2 C3 H3 119.4
C3 C4 C5 121.9(3)
C3 C4 C9 120.0(3)
C5 C4 C9 118.0(3)
C6 C5 F1 120.7(3)
C6 C5 C4 121.2(3)
F1 C5 C4 118.1(3)
C5 C6 F2 121.2(3)
C5 C6 C7 121.1(3)
F2 C6 C7 117.7(3)
F3 C7 C8 121.8(3)
F3 C7 C6 118.4(3)
C8 C7 C6 119.8(3)
F4 C8 C7 119.8(3)
F4 C8 C9 118.2(3)
C7 C8 C9 122.0(3)
C10 C9 C8 122.6(3)
C10 C9 C4 119.5(3)
C8 C9 C4 117.9(3)
C9 C10 C11 121.3(3)
C9 C10 H10 119.3
C11 C10 H10 119.3
C10 C11 C12 121.1(3)
C10 C11 C2 119.2(3)
C12 C11 C2 119.7(3)
C11 C12 C13 120.2(3)
C11 C12 C34 119.9(3)
C13 C12 C34 119.8(3)
C14 C13 C12 120.8(3)
C14 C13 C22 119.2(3)
C12 C13 C22 120.0(3)
C15 C14 C13 120.7(3)
C15 C14 H14 119.6
C13 C14 H14 119.6
C14 C15 C16 121.7(3)
C14 C15 C20 120.1(3)
C16 C15 C20 118.1(3)
F5 C16 C17 119.8(3)
F5 C16 C15 118.9(3)
C17 C16 C15 121.3(3)
C16 C17 F6 121.6(3)
C16 C17 C18 120.9(3)
F6 C17 C18 117.5(3)
F7 C18 C19 121.7(3)
F7 C18 C17 118.4(3)
C19 C18 C17 119.8(3)
F8 C19 C18 119.8(3)
F8 C19 C20 118.6(3)
C18 C19 C20 121.6(3)
C21 C20 C19 122.1(3)
C21 C20 C15 119.6(3)
C19 C20 C15 118.3(3)
C20 C21 C22 120.7(3)
C20 C21 H21 119.7
C22 C21 H21 119.7
C21 C22 C1 120.7(3)
C21 C22 C13 119.6(3)
C1 C22 C13 119.6(3)
C24 C23 C1 177.5(3)
C23 C24 Si1 178.9(3)
C27 C25 C26 110.4(3)
C27 C25 Si1 112.8(3)
C26 C25 Si1 111.9(3)
C27 C25 H25 107.1
C26 C25 H25 107.1
Si1 C25 H25 107.1
C25 C26 H26A 109.5
C25 C26 H26B 109.5
H26A C26 H26B 109.5
C25 C26 H26C 109.5
H26A C26 H26C 109.5
H26B C26 H26C 109.5
C25 C27 H27A 109.5
C25 C27 H27B 109.5
H27A C27 H27B 109.5
C25 C27 H27C 109.5
H27A C27 H27C 109.5
H27B C27 H27C 109.5
C30 C28 C29 110.1(3)
C30 C28 Si1 112.2(3)
C29 C28 Si1 114.6(3)
C30 C28 H28 106.5
C29 C28 H28 106.5
Si1 C28 H28 106.5
C28 C29 H29A 109.5
C28 C29 H29B 109.5
H29A C29 H29B 109.5
C28 C29 H29C 109.5
H29A C29 H29C 109.5
H29B C29 H29C 109.5
C28 C30 H30A 109.5
C28 C30 H30B 109.5
H30A C30 H30B 109.5
C28 C30 H30C 109.5
H30A C30 H30C 109.5
H30B C30 H30C 109.5
C33 C31 C32 110.7(3)
C33 C31 Si1 111.9(2)
C32 C31 Si1 112.3(2)
C33 C31 H31 107.2
C32 C31 H31 107.2
Si1 C31 H31 107.2
C31 C32 H32A 109.5
C31 C32 H32B 109.5
H32A C32 H32B 109.5
C31 C32 H32C 109.5
H32A C32 H32C 109.5
H32B C32 H32C 109.5
C31 C33 H33A 109.5
C31 C33 H33B 109.5
H33A C33 H33B 109.5
C31 C33 H33C 109.5
H33A C33 H33C 109.5
H33B C33 H33C 109.5
C35 C34 C12 177.5(3)
C34 C35 Si2 175.9(3)
C38 C36 C37 111.0(3)
C38 C36 Si2 112.4(2)
C37 C36 Si2 110.9(2)
C38 C36 H36 107.4
C37 C36 H36 107.4
Si2 C36 H36 107.4
C36 C37 H37A 109.5
C36 C37 H37B 109.5
H37A C37 H37B 109.5
C36 C37 H37C 109.5
H37A C37 H37C 109.5
H37B C37 H37C 109.5
C36 C38 H38A 109.5
C36 C38 H38B 109.5
H38A C38 H38B 109.5
C36 C38 H38C 109.5
H38A C38 H38C 109.5
H38B C38 H38C 109.5
C41 C39 C40 110.8(3)
C41 C39 Si2 114.1(2)
C40 C39 Si2 114.6(2)
C41 C39 H39 105.4
C40 C39 H39 105.4
Si2 C39 H39 105.4
C39 C40 H40A 109.5
C39 C40 H40B 109.5
H40A C40 H40B 109.5
C39 C40 H40C 109.5
H40A C40 H40C 109.5
H40B C40 H40C 109.5
C39 C41 H41A 109.5
C39 C41 H41B 109.5
H41A C41 H41B 109.5
C39 C41 H41C 109.5
H41A C41 H41C 109.5
H41B C41 H41C 109.5
C43 C42 C44 111.4(3)
C43 C42 Si2 112.7(2)
C44 C42 Si2 114.4(2)
C43 C42 H42 105.8
C44 C42 H42 105.8
Si2 C42 H42 105.8
C42 C43 H43A 109.5
C42 C43 H43B 109.5
H43A C43 H43B 109.5
C42 C43 H43C 109.5
H43A C43 H43C 109.5
H43B C43 H43C 109.5
C42 C44 H44A 109.5
C42 C44 H44B 109.5
H44A C44 H44B 109.5
C42 C44 H44C 109.5
H44A C44 H44C 109.5
H44B C44 H44C 109.5

loop_
_geom_bond_atom_site_label_1
_geom_bond_atom_site_label_2
_geom_bond_distance
Si1 C24 1.841(4)
Si1 C31 1.884(4)
Si1 C25 1.884(4)
Si1 C28 1.893(4)
Si2 C35 1.843(4)
Si2 C39 1.880(3)
Si2 C42 1.888(3)
Si2 C36 1.889(4)
F1 C5 1.341(4)
F2 C6 1.345(4)
F3 C7 1.337(4)
F4 C8 1.346(4)
F5 C16 1.337(4)
F6 C17 1.342(4)
F7 C18 1.335(4)
F8 C19 1.348(4)
C1 C2 1.413(5)
C1 C22 1.427(4)
C1 C23 1.427(5)
C2 C3 1.414(4)
C2 C11 1.441(4)
C3 C4 1.386(5)
C3 H3 0.9500
C4 C5 1.437(4)
C4 C9 1.439(4)
C5 C6 1.335(5)
C6 C7 1.416(5)
C7 C8 1.352(5)
C8 C9 1.417(5)
C9 C10 1.380(4)
C10 C11 1.415(5)
C10 H10 0.9500
C11 C12 1.420(4)
C12 C13 1.422(4)
C12 C34 1.432(5)
C13 C14 1.411(4)
C13 C22 1.435(4)
C14 C15 1.383(5)
C14 H14 0.9500
C15 C16 1.429(4)
C15 C20 1.431(5)
C16 C17 1.341(5)
C17 C18 1.416(5)
C18 C19 1.353(5)
C19 C20 1.422(5)
C20 C21 1.398(4)
C21 C22 1.399(4)
C21 H21 0.9500
C23 C24 1.213(4)
C25 C27 1.535(5)
C25 C26 1.541(5)
C25 H25 1.0000
C26 H26A 0.9800
C26 H26B 0.9800
C26 H26C 0.9800
C27 H27A 0.9800
C27 H27B 0.9800
C27 H27C 0.9800
C28 C30 1.528(5)
C28 C29 1.532(5)
C28 H28 1.0000
C29 H29A 0.9800
C29 H29B 0.9800
C29 H29C 0.9800
C30 H30A 0.9800
C30 H30B 0.9800
C30 H30C 0.9800
C31 C33 1.530(5)
C31 C32 1.534(5)
C31 H31 1.0000
C32 H32A 0.9800
C32 H32B 0.9800
C32 H32C 0.9800
C33 H33A 0.9800
C33 H33B 0.9800
C33 H33C 0.9800
C34 C35 1.205(4)
C36 C38 1.532(5)
C36 C37 1.546(5)
C36 H36 1.0000
C37 H37A 0.9800
C37 H37B 0.9800
C37 H37C 0.9800
C38 H38A 0.9800
C38 H38B 0.9800
C38 H38C 0.9800
C39 C41 1.524(5)
C39 C40 1.536(5)
C39 H39 1.0000
C40 H40A 0.9800
C40 H40B 0.9800
C40 H40C 0.9800
C41 H41A 0.9800
C41 H41B 0.9800
C41 H41C 0.9800
C42 C43 1.535(5)
C42 C44 1.541(5)
C42 H42 1.0000
C43 H43A 0.9800
C43 H43B 0.9800
C43 H43C 0.9800
C44 H44A 0.9800
C44 H44B 0.9800
C44 H44C 0.9800

loop_
_geom_torsion_atom_site_label_1
_geom_torsion_atom_site_label_2
_geom_torsion_atom_site_label_3
_geom_torsion_atom_site_label_4
_geom_torsion
C22 C1 C2 C3 177.5(3)
C23 C1 C2 C3 -3.5(5)
C22 C1 C2 C11 -2.6(5)
C23 C1 C2 C11 176.5(3)
C1 C2 C3 C4 177.6(3)
C11 C2 C3 C4 -2.3(4)
C2 C3 C4 C5 -179.5(3)
C2 C3 C4 C9 0.4(5)
C3 C4 C5 C6 -179.5(3)
C9 C4 C5 C6 0.7(5)
C3 C4 C5 F1 -0.6(5)
C9 C4 C5 F1 179.6(3)
F1 C5 C6 F2 1.1(5)
C4 C5 C6 F2 180.0(3)
F1 C5 C6 C7 179.8(3)
C4 C5 C6 C7 -1.4(5)
C5 C6 C7 F3 179.8(3)
F2 C6 C7 F3 -1.5(4)
C5 C6 C7 C8 1.2(5)
F2 C6 C7 C8 179.9(3)
F3 C7 C8 F4 0.5(5)
C6 C7 C8 F4 179.1(3)
F3 C7 C8 C9 -178.8(3)
C6 C7 C8 C9 -0.3(5)
F4 C8 C9 C10 -0.7(4)
C7 C8 C9 C10 178.7(3)
F4 C8 C9 C4 -179.8(3)
C7 C8 C9 C4 -0.4(5)
C3 C4 C9 C10 1.2(5)
C5 C4 C9 C10 -178.9(3)
C3 C4 C9 C8 -179.7(3)
C5 C4 C9 C8 0.2(4)
C8 C9 C10 C11 -179.8(3)
C4 C9 C10 C11 -0.8(5)
C9 C10 C11 C12 178.8(3)
C9 C10 C11 C2 -1.2(5)
C1 C2 C11 C10 -177.2(3)
C3 C2 C11 C10 2.7(4)
C1 C2 C11 C12 2.8(4)
C3 C2 C11 C12 -177.2(3)
C10 C11 C12 C13 179.1(3)
C2 C11 C12 C13 -0.9(4)
C10 C11 C12 C34 -3.8(4)
C2 C11 C12 C34 176.2(3)
C11 C12 C13 C14 177.6(3)
C34 C12 C13 C14 0.5(5)
C11 C12 C13 C22 -1.2(4)
C34 C12 C13 C22 -178.3(3)
C12 C13 C14 C15 -177.6(3)
C22 C13 C14 C15 1.2(5)
C13 C14 C15 C16 177.3(3)
C13 C14 C15 C20 -0.8(5)
C14 C15 C16 F5 1.1(5)
C20 C15 C16 F5 179.2(3)
C14 C15 C16 C17 -178.9(3)
C20 C15 C16 C17 -0.8(5)
F5 C16 C17 F6 -0.9(5)
C15 C16 C17 F6 179.1(3)
F5 C16 C17 C18 -179.5(3)
C15 C16 C17 C18 0.4(5)
C16 C17 C18 F7 179.8(3)
F6 C17 C18 F7 1.2(4)
C16 C17 C18 C19 0.0(5)
F6 C17 C18 C19 -178.7(3)
F7 C18 C19 F8 0.0(5)
C17 C18 C19 F8 179.9(3)
F7 C18 C19 C20 -179.9(3)
C17 C18 C19 C20 0.0(5)
F8 C19 C20 C21 -0.6(5)
C18 C19 C20 C21 179.3(3)
F8 C19 C20 C15 179.8(3)
C18 C19 C20 C15 -0.3(5)
C14 C15 C20 C21 -0.8(4)
C16 C15 C20 C21 -178.9(3)
C14 C15 C20 C19 178.8(3)
C16 C15 C20 C19 0.7(4)
C19 C20 C21 C22 -177.6(3)
C15 C20 C21 C22 2.0(5)
C20 C21 C22 C1 175.8(3)
C20 C21 C22 C13 -1.6(5)
C2 C1 C22 C21 -176.9(3)
C23 C1 C22 C21 4.1(5)
C2 C1 C22 C13 0.5(5)
C23 C1 C22 C13 -178.6(3)
C14 C13 C22 C21 0.0(4)
C12 C13 C22 C21 178.8(3)
C14 C13 C22 C1 -177.4(3)
C12 C13 C22 C1 1.4(4)
C24 Si1 C25 C27 68.2(3)
C31 Si1 C25 C27 -48.5(3)
C28 Si1 C25 C27 -173.4(3)
C24 Si1 C25 C26 -57.0(3)
C31 Si1 C25 C26 -173.7(3)
C28 Si1 C25 C26 61.4(3)
C24 Si1 C28 C30 155.8(3)
C31 Si1 C28 C30 -88.5(3)
C25 Si1 C28 C30 36.9(3)
C24 Si1 C28 C29 29.3(3)
C31 Si1 C28 C29 145.1(3)
C25 Si1 C28 C29 -89.6(3)
C24 Si1 C31 C33 49.8(3)
C25 Si1 C31 C33 167.5(3)
C28 Si1 C31 C33 -66.5(3)
C24 Si1 C31 C32 175.0(3)
C25 Si1 C31 C32 -67.3(3)
C28 Si1 C31 C32 58.7(3)
C35 Si2 C36 C38 -65.0(3)
C39 Si2 C36 C38 -179.1(2)
C42 Si2 C36 C38 50.6(3)
C35 Si2 C36 C37 59.9(3)
C39 Si2 C36 C37 -54.1(3)
C42 Si2 C36 C37 175.6(2)
C35 Si2 C39 C41 -166.8(2)
C42 Si2 C39 C41 73.8(3)
C36 Si2 C39 C41 -52.0(3)
C35 Si2 C39 C40 63.9(3)
C42 Si2 C39 C40 -55.5(3)
C36 Si2 C39 C40 178.7(3)
C35 Si2 C42 C43 173.6(3)
C39 Si2 C42 C43 -67.6(3)
C36 Si2 C42 C43 57.9(3)
C35 Si2 C42 C44 -57.8(3)
C39 Si2 C42 C44 61.0(3)
C36 Si2 C42 C44 -173.5(3)

loop_
_cod_related_entry_id
_cod_related_entry_code
_cod_related_entry_database
1 21157059 ChemSpider
